data_4024507
loop_
_publ_author_name
'Ken S. Feldman'
'Matthew D. Fodor'

_publ_section_title
;
Extending Pummerer Reaction Chemistry: (\+-)-Dibromoagelaspongin Synthesis
and Related Studies
;
_journal_name_full 'Journal of Organic Chemistry'
_journal_page_first 3449
_journal_page_last 3461
_journal_paper_doi 10.1021/jo900283g
_journal_volume 74
_journal_year 2009
_chemical_formula_moiety 'C19 H21 Br2 Cl N5 O3 S2'
_chemical_formula_sum 'C19 H21 Br2 Cl N5 O3 S2'
_chemical_formula_weight 626.80
_chemical_name_systematic
; 
 ? 
;
_space_group_IT_number 14
_symmetry_cell_setting monoclinic
_symmetry_space_group_name_Hall '-P 2ybc'
_symmetry_space_group_name_H-M 'P 1 21/c 1'
_atom_sites_solution_hydrogens geom
_atom_sites_solution_primary direct
_atom_sites_solution_secondary difmap
_audit_creation_method SHELXL-97
_cell_angle_alpha 90.00
_cell_angle_beta 116.518(8)
_cell_angle_gamma 90.00
_cell_formula_units_Z 4
_cell_length_a 14.510(3)
_cell_length_b 12.862(3)
_cell_length_c 13.257(3)
_cell_measurement_reflns_used 7203
_cell_measurement_temperature 93(2)
_cell_measurement_theta_max 28.270
_cell_measurement_theta_min 2.228
_cell_volume 2213.8(9)
_computing_cell_refinement 'Bruker SMART'
_computing_data_collection 'Bruker SMART'
_computing_data_reduction 'Bruker SAINT'
_computing_molecular_graphics 'Bruker SHELXTL'
_computing_publication_material 'Bruker SHELXTL'
_computing_structure_refinement 'SHELXL-97 (Sheldrick, 1997)'
_computing_structure_solution 'SHELXS-97 (Sheldrick, 1990)'
_diffrn_ambient_temperature 93(2)
_diffrn_measured_fraction_theta_full 0.969
_diffrn_measured_fraction_theta_max 0.969
_diffrn_measurement_device_type 'CCD area detector'
_diffrn_measurement_method 'phi and omega scans'
_diffrn_radiation_monochromator graphite
_diffrn_radiation_source 'fine-focus sealed tube'
_diffrn_radiation_type MoK\a
_diffrn_radiation_wavelength 0.71073
_diffrn_reflns_av_R_equivalents 0.0456
_diffrn_reflns_av_sigmaI/netI 0.0516
_diffrn_reflns_limit_h_max 18
_diffrn_reflns_limit_h_min -19
_diffrn_reflns_limit_k_max 16
_diffrn_reflns_limit_k_min -15
_diffrn_reflns_limit_l_max 17
_diffrn_reflns_limit_l_min -17
_diffrn_reflns_number 14082
_diffrn_reflns_theta_full 28.36
_diffrn_reflns_theta_max 28.36
_diffrn_reflns_theta_min 2.23
_exptl_absorpt_coefficient_mu 4.006
_exptl_absorpt_correction_T_max 0.5849
_exptl_absorpt_correction_T_min 0.5013
_exptl_absorpt_correction_type empirical
_exptl_absorpt_process_details SADABS
_exptl_crystal_colour colorless
_exptl_crystal_density_diffrn 1.881
_exptl_crystal_density_method 'not measured'
_exptl_crystal_description plate
_exptl_crystal_F_000 1252
_exptl_crystal_size_max 0.20
_exptl_crystal_size_mid 0.18
_exptl_crystal_size_min 0.15
_refine_diff_density_max 1.470
_refine_diff_density_min -2.169
_refine_diff_density_rms 0.150
_refine_ls_extinction_method none
_refine_ls_goodness_of_fit_ref 1.038
_refine_ls_hydrogen_treatment noref
_refine_ls_matrix_type full
_refine_ls_number_parameters 306
_refine_ls_number_reflns 5367
_refine_ls_number_restraints 0
_refine_ls_restrained_S_all 1.038
_refine_ls_R_factor_all 0.0668
_refine_ls_R_factor_gt 0.0551
_refine_ls_shift/su_max 0.000
_refine_ls_shift/su_mean 0.000
_refine_ls_structure_factor_coef Fsqd
_refine_ls_weighting_details 'calc w=1/[\s^2^(Fo^2^)+(0.0660P)^2^+8.8378P] where P=(Fo^2^+2Fc^2^)/3'
_refine_ls_weighting_scheme calc
_refine_ls_wR_factor_gt 0.1333
_refine_ls_wR_factor_ref 0.1405
_reflns_number_gt 4492
_reflns_number_total 5367
_reflns_threshold_expression >2sigma(I)
_cod_data_source_file jo900283g_si_001.cif
_cod_data_source_block mdf2t
_cod_depositor_comments
;
The following automatic conversions were performed:
'_symmetry_cell_setting' value 'Monoclinic' changed to 'monoclinic'
according to '/home/saulius/struct/CIF-dictionaries/cif_core.dic'
dictionary named 'cif_core.dic' version 2.4.1 from 2010-06-29.

Automatic conversion script
Id: cif_fix_enum 1527 2010-12-29 10:47:43Z saulius 
;
_cod_original_sg_symbol_H-M P21/c
_cod_database_code 4024507

loop_
_symmetry_equiv_pos_as_xyz
'x, y, z'
'-x, y+1/2, -z+1/2'
'-x, -y, -z'
'x, -y-1/2, z-1/2'

loop_
_atom_site_label
_atom_site_type_symbol
_atom_site_fract_x
_atom_site_fract_y
_atom_site_fract_z
_atom_site_U_iso_or_equiv
_atom_site_adp_type
_atom_site_occupancy
_atom_site_symmetry_multiplicity
_atom_site_calc_flag
_atom_site_refinement_flags
_atom_site_disorder_assembly
_atom_site_disorder_group
Br1 Br 0.45954(4) 0.60398(4) 0.19990(4) 0.03185(15) Uani 1 1 d . . .
Br2 Br 0.22735(3) 0.51801(4) 0.21546(4) 0.02489(14) Uani 1 1 d . . .
C1 C 0.1942(3) 0.6281(4) 0.4796(3) 0.0200(9) Uani 1 1 d . . .
H11 H 0.1801 0.6330 0.4026 0.024 Uiso 1 1 calc R . .
C2 C 0.2461(3) 0.7068(4) 0.5542(4) 0.0210(9) Uani 1 1 d . . .
H2 H 0.2677 0.7664 0.5281 0.025 Uiso 1 1 calc R . .
C3 C 0.2673(3) 0.6999(4) 0.6670(4) 0.0222(9) Uani 1 1 d . . .
H3 H 0.3029 0.7548 0.7174 0.027 Uiso 1 1 calc R . .
C4 C 0.2368(4) 0.6136(4) 0.7061(4) 0.0232(9) Uani 1 1 d . . .
H14 H 0.2524 0.6085 0.7836 0.028 Uiso 1 1 calc R . .
C5 C 0.1829(3) 0.5338(4) 0.6318(4) 0.0224(9) Uani 1 1 d . . .
H5 H 0.1601 0.4749 0.6578 0.027 Uiso 1 1 calc R . .
C6 C 0.1629(3) 0.5416(4) 0.5193(3) 0.0186(8) Uani 1 1 d . . .
C7 C 0.1858(3) 0.3723(3) 0.4110(3) 0.0152(8) Uani 1 1 d . . .
C8 C 0.3375(3) 0.3244(4) 0.4260(3) 0.0174(8) Uani 1 1 d . . .
C9 C 0.2556(3) 0.2434(4) 0.3443(3) 0.0184(8) Uani 1 1 d . . .
C10 C 0.0096(4) 0.3101(5) 0.0346(3) 0.0283(11) Uani 1 1 d . . .
H10A H 0.0632 0.3590 0.0393 0.042 Uiso 1 1 calc R . .
H10B H -0.0533 0.3224 -0.0352 0.042 Uiso 1 1 calc R . .
H10C H 0.0335 0.2387 0.0348 0.042 Uiso 1 1 calc R . .
C11 C -0.0619(4) 0.4227(4) 0.1349(4) 0.0297(11) Uani 1 1 d . . .
H11A H -0.1234 0.4326 0.0631 0.045 Uiso 1 1 calc R . .
H11B H -0.0140 0.4805 0.1472 0.045 Uiso 1 1 calc R . .
H11C H -0.0819 0.4208 0.1965 0.045 Uiso 1 1 calc R . .
C12 C 0.2685(5) 0.1377(5) 0.3968(6) 0.062(2) Uani 1 1 d . . .
H12A H 0.2018 0.1022 0.3649 0.073 Uiso 1 1 calc R . .
H12B H 0.3163 0.0969 0.3770 0.073 Uiso 1 1 calc R . .
C14 C 0.4182(4) 0.1849(5) 0.5759(4) 0.0295(13) Uani 1 1 d . . .
H14A H 0.4299 0.2091 0.6516 0.035 Uiso 1 1 calc R . .
H14B H 0.4704 0.1313 0.5853 0.035 Uiso 1 1 calc R . .
C15 C 0.5193(3) 0.2955(4) 0.5086(3) 0.0179(8) Uani 1 1 d . . .
C16 C 0.4926(3) 0.3761(3) 0.4218(3) 0.0169(8) Uani 1 1 d . . .
C17 C 0.5342(3) 0.4434(4) 0.3737(4) 0.0202(9) Uani 1 1 d . . .
H17A H 0.5848 0.4899 0.4310 0.024 Uiso 1 1 d R . .
H17B H 0.5687 0.4058 0.3347 0.024 Uiso 1 1 d R . .
C18 C 0.4508(3) 0.5013(3) 0.2954(3) 0.0192(8) Uani 1 1 d . . .
C19 C 0.3610(3) 0.4689(4) 0.2978(3) 0.0185(8) Uani 1 1 d . . .
Cl1 Cl 0.26472(11) 0.23060(14) 0.21502(13) 0.0528(5) Uani 1 1 d . . .
N1 N 0.3871(3) 0.3907(3) 0.3745(3) 0.0176(7) Uani 1 1 d . . .
N2 N 0.4272(3) 0.2710(3) 0.5110(3) 0.0189(7) Uani 1 1 d . . .
N3 N 0.2815(3) 0.3873(3) 0.4709(3) 0.0182(7) Uani 1 1 d . . .
H3A H 0.2999 0.3690 0.5445 0.022 Uiso 1 1 calc R . .
H3B H 0.2970 0.4565 0.4692 0.022 Uiso 1 1 calc R . .
N4 N 0.1602(3) 0.2950(3) 0.3273(3) 0.0188(7) Uani 1 1 d . . .
N5 N -0.0121(3) 0.3251(3) 0.1321(3) 0.0208(8) Uani 1 1 d . . .
O1 O 0.6017(2) 0.2558(3) 0.5670(3) 0.0275(7) Uani 1 1 d . . .
O2 O -0.0175(2) 0.2631(3) 0.3035(2) 0.0206(6) Uani 1 1 d . . .
O3 O 0.0569(2) 0.1523(3) 0.2047(2) 0.0219(6) Uani 1 1 d . . .
S1 S 0.08869(8) 0.44141(9) 0.42548(9) 0.0212(2) Uani 1 1 d . . .
S2 S 0.03971(7) 0.25173(9) 0.24022(8) 0.0160(2) Uani 1 1 d . . .
C13A C 0.3067(6) 0.1390(6) 0.5123(6) 0.018(3) Uani 0.55(2) 1 d P . .
H13A H 0.3068 0.0670 0.5388 0.022 Uiso 0.39(11) 1 calc PR . .
H13B H 0.2599 0.1807 0.5323 0.022 Uiso 0.67(10) 1 calc PR . .
C13B C 0.3607(9) 0.0965(9) 0.4859(9) 0.024(4) Uani 0.45(2) 1 d P . .
H13C H 0.4064 0.0697 0.4545 0.029 Uiso 0.52(11) 1 calc PR . .
H13D H 0.3431 0.0380 0.5227 0.029 Uiso 0.37(12) 1 calc PR . .

loop_
_atom_site_aniso_label
_atom_site_aniso_U_11
_atom_site_aniso_U_22
_atom_site_aniso_U_33
_atom_site_aniso_U_23
_atom_site_aniso_U_13
_atom_site_aniso_U_12
Br1 0.0374(3) 0.0319(3) 0.0368(3) 0.0151(2) 0.0260(2) 0.0113(2)
Br2 0.0155(2) 0.0258(3) 0.0267(2) 0.00731(18) 0.00349(17) 0.00383(17)
C1 0.0147(19) 0.026(2) 0.0166(18) 0.0026(16) 0.0049(15) 0.0035(17)
C2 0.019(2) 0.019(2) 0.027(2) 0.0014(17) 0.0118(17) 0.0018(17)
C3 0.020(2) 0.021(2) 0.024(2) -0.0029(17) 0.0094(17) 0.0000(17)
C4 0.026(2) 0.027(3) 0.0177(19) -0.0030(17) 0.0106(17) -0.0012(19)
C5 0.024(2) 0.022(2) 0.025(2) -0.0007(17) 0.0139(18) -0.0008(18)
C6 0.0116(18) 0.021(2) 0.0210(19) -0.0039(16) 0.0055(15) 0.0000(16)
C7 0.0159(19) 0.015(2) 0.0157(17) 0.0036(15) 0.0080(15) 0.0013(15)
C8 0.0105(17) 0.020(2) 0.0214(19) 0.0015(16) 0.0068(15) 0.0001(16)
C9 0.0109(18) 0.020(2) 0.0225(19) -0.0029(16) 0.0058(15) 0.0010(16)
C10 0.023(2) 0.049(3) 0.0125(18) 0.0033(19) 0.0083(17) 0.005(2)
C11 0.030(3) 0.033(3) 0.021(2) 0.0024(19) 0.0065(19) 0.009(2)
C12 0.050(4) 0.020(3) 0.057(4) 0.013(3) -0.029(3) -0.003(3)
C14 0.029(2) 0.037(3) 0.0169(19) 0.0088(19) 0.0065(18) -0.008(2)
C15 0.0142(19) 0.024(2) 0.0155(18) 0.0004(16) 0.0065(15) 0.0005(16)
C16 0.0126(18) 0.020(2) 0.0154(17) -0.0007(15) 0.0042(15) 0.0009(15)
C17 0.017(2) 0.022(2) 0.024(2) 0.0005(17) 0.0105(16) 0.0028(17)
C18 0.022(2) 0.018(2) 0.0202(19) 0.0014(16) 0.0119(17) 0.0011(17)
C19 0.0150(19) 0.021(2) 0.0168(18) 0.0012(16) 0.0048(15) 0.0046(16)
Cl1 0.0429(8) 0.0784(12) 0.0602(9) -0.0505(9) 0.0436(7) -0.0393(8)
N1 0.0123(16) 0.0183(19) 0.0199(16) 0.0017(14) 0.0051(13) -0.0003(13)
N2 0.0133(16) 0.025(2) 0.0195(16) 0.0039(14) 0.0080(13) 0.0030(14)
N3 0.0143(16) 0.019(2) 0.0211(16) -0.0015(14) 0.0079(14) -0.0007(14)
N4 0.0094(15) 0.026(2) 0.0187(16) -0.0058(14) 0.0042(13) 0.0005(14)
N5 0.0200(18) 0.028(2) 0.0129(15) -0.0006(14) 0.0059(14) 0.0042(15)
O1 0.0140(14) 0.042(2) 0.0242(15) 0.0095(14) 0.0063(12) 0.0057(14)
O2 0.0137(14) 0.0323(19) 0.0192(14) -0.0020(13) 0.0103(11) -0.0029(13)
O3 0.0177(15) 0.0251(18) 0.0207(14) -0.0032(13) 0.0066(12) -0.0023(13)
S1 0.0115(5) 0.0262(6) 0.0241(5) -0.0077(4) 0.0064(4) 0.0001(4)
S2 0.0121(4) 0.0212(6) 0.0142(4) -0.0018(4) 0.0053(3) -0.0018(4)
C13A 0.021(4) 0.016(5) 0.015(4) 0.008(3) 0.006(3) -0.002(3)
C13B 0.026(6) 0.021(7) 0.028(6) 0.006(4) 0.013(5) 0.005(4)

loop_
_atom_type_symbol
_atom_type_description
_atom_type_scat_dispersion_real
_atom_type_scat_dispersion_imag
_atom_type_scat_source
C C 0.0033 0.0016 'International Tables Vol C Tables 4.2.6.8 and 6.1.1.4'
H H 0.0000 0.0000 'International Tables Vol C Tables 4.2.6.8 and 6.1.1.4'
Br Br -0.2901 2.4595 'International Tables Vol C Tables 4.2.6.8 and 6.1.1.4'
Cl Cl 0.1484 0.1585 'International Tables Vol C Tables 4.2.6.8 and 6.1.1.4'
N N 0.0061 0.0033 'International Tables Vol C Tables 4.2.6.8 and 6.1.1.4'
O O 0.0106 0.0060 'International Tables Vol C Tables 4.2.6.8 and 6.1.1.4'
S S 0.1246 0.1234 'International Tables Vol C Tables 4.2.6.8 and 6.1.1.4'

loop_
_geom_angle_atom_site_label_1
_geom_angle_atom_site_label_2
_geom_angle_atom_site_label_3
_geom_angle
_geom_angle_site_symmetry_1
_geom_angle_site_symmetry_3
_geom_angle_publ_flag
C2 C1 C6 118.8(4) . . ?
C2 C1 H11 120.6 . . ?
C6 C1 H11 120.6 . . ?
C1 C2 C3 120.8(4) . . ?
C1 C2 H2 119.6 . . ?
C3 C2 H2 119.6 . . ?
C4 C3 C2 120.2(4) . . ?
C4 C3 H3 119.9 . . ?
C2 C3 H3 119.9 . . ?
C3 C4 C5 120.0(4) . . ?
C3 C4 H14 120.0 . . ?
C5 C4 H14 120.0 . . ?
C6 C5 C4 119.1(4) . . ?
C6 C5 H5 120.4 . . ?
C4 C5 H5 120.4 . . ?
C1 C6 C5 121.1(4) . . ?
C1 C6 S1 120.8(3) . . ?
C5 C6 S1 117.9(3) . . ?
N3 C7 N4 115.4(4) . . ?
N3 C7 S1 124.4(3) . . ?
N4 C7 S1 120.2(3) . . ?
N3 C8 N2 114.6(3) . . ?
N3 C8 N1 110.3(4) . . ?
N2 C8 N1 100.4(3) . . ?
N3 C8 C9 105.1(3) . . ?
N2 C8 C9 110.9(4) . . ?
N1 C8 C9 115.9(3) . . ?
N4 C9 C12 113.4(5) . . ?
N4 C9 C8 100.2(3) . . ?
C12 C9 C8 112.2(4) . . ?
N4 C9 Cl1 111.5(3) . . ?
C12 C9 Cl1 108.3(4) . . ?
C8 C9 Cl1 111.2(3) . . ?
N5 C10 H10A 109.5 . . ?
N5 C10 H10B 109.5 . . ?
H10A C10 H10B 109.5 . . ?
N5 C10 H10C 109.5 . . ?
H10A C10 H10C 109.5 . . ?
H10B C10 H10C 109.5 . . ?
N5 C11 H11A 109.5 . . ?
N5 C11 H11B 109.5 . . ?
H11A C11 H11B 109.5 . . ?
N5 C11 H11C 109.5 . . ?
H11A C11 H11C 109.5 . . ?
H11B C11 H11C 109.5 . . ?
C13A C12 C13B 47.4(6) . . ?
C13A C12 C9 114.2(6) . . ?
C13B C12 C9 126.5(7) . . ?
N2 C14 C13A 107.9(4) . . ?
N2 C14 C13B 104.8(5) . . ?
C13A C14 C13B 41.9(5) . . ?
O1 C15 N2 125.2(4) . . ?
O1 C15 C16 129.8(4) . . ?
N2 C15 C16 105.0(3) . . ?
C17 C16 N1 109.4(4) . . ?
C17 C16 C15 142.9(4) . . ?
N1 C16 C15 107.7(3) . . ?
C16 C17 C18 105.5(4) . . ?
C16 C17 H17A 110.8 . . ?
C18 C17 H17A 110.3 . . ?
C16 C17 H17B 111.4 . . ?
C18 C17 H17B 110.0 . . ?
H17A C17 H17B 108.8 . . ?
C19 C18 C17 109.5(4) . . ?
C19 C18 Br1 125.2(3) . . ?
C17 C18 Br1 125.3(3) . . ?
N1 C19 C18 106.8(4) . . ?
N1 C19 Br2 124.1(3) . . ?
C18 C19 Br2 129.1(3) . . ?
C19 N1 C16 108.8(3) . . ?
C19 N1 C8 138.4(4) . . ?
C16 N1 C8 112.5(3) . . ?
C15 N2 C14 121.9(4) . . ?
C15 N2 C8 114.3(3) . . ?
C14 N2 C8 122.6(4) . . ?
C7 N3 C8 108.4(3) . . ?
C7 N3 H3A 110.0 . . ?
C8 N3 H3A 110.0 . . ?
C7 N3 H3B 110.0 . . ?
C8 N3 H3B 110.0 . . ?
H3A N3 H3B 108.4 . . ?
C7 N4 C9 107.5(3) . . ?
C7 N4 S2 126.4(3) . . ?
C9 N4 S2 124.9(3) . . ?
C11 N5 C10 116.0(4) . . ?
C11 N5 S2 121.8(3) . . ?
C10 N5 S2 120.7(3) . . ?
C7 S1 C6 100.31(19) . . ?
O3 S2 O2 121.37(19) . . ?
O3 S2 N5 108.45(19) . . ?
O2 S2 N5 107.64(19) . . ?
O3 S2 N4 103.85(18) . . ?
O2 S2 N4 104.99(17) . . ?
N5 S2 N4 110.2(2) . . ?
C12 C13A C14 114.3(6) . . ?
C12 C13A H13A 108.7 . . ?
C14 C13A H13A 108.7 . . ?
C12 C13A H13B 108.7 . . ?
C14 C13A H13B 108.7 . . ?
H13A C13A H13B 107.6 . . ?
C12 C13B C14 110.0(8) . . ?
C12 C13B H13C 109.7 . . ?
C14 C13B H13C 109.7 . . ?
C12 C13B H13D 109.7 . . ?
C14 C13B H13D 109.7 . . ?
H13C C13B H13D 108.2 . . ?

loop_
_geom_bond_atom_site_label_1
_geom_bond_atom_site_label_2
_geom_bond_distance
_geom_bond_site_symmetry_2
_geom_bond_publ_flag
Br1 C18 1.872(4) . ?
Br2 C19 1.860(4) . ?
C1 C2 1.380(6) . ?
C1 C6 1.391(6) . ?
C1 H11 0.9500 . ?
C2 C3 1.389(6) . ?
C2 H2 0.9500 . ?
C3 C4 1.380(7) . ?
C3 H3 0.9500 . ?
C4 C5 1.396(6) . ?
C4 H14 0.9500 . ?
C5 C6 1.390(6) . ?
C5 H5 0.9500 . ?
C6 S1 1.781(4) . ?
C7 N3 1.270(5) . ?
C7 N4 1.411(5) . ?
C7 S1 1.747(4) . ?
C8 N3 1.450(5) . ?
C8 N2 1.458(5) . ?
C8 N1 1.467(5) . ?
C8 C9 1.588(6) . ?
C9 N4 1.459(5) . ?
C9 C12 1.500(7) . ?
C9 Cl1 1.785(4) . ?
C10 N5 1.474(5) . ?
C10 H10A 0.9800 . ?
C10 H10B 0.9800 . ?
C10 H10C 0.9800 . ?
C11 N5 1.458(6) . ?
C11 H11A 0.9800 . ?
C11 H11B 0.9800 . ?
C11 H11C 0.9800 . ?
C12 C13A 1.375(10) . ?
C12 C13B 1.433(12) . ?
C14 N2 1.447(6) . ?
C14 C13A 1.571(9) . ?
C14 C13B 1.589(13) . ?
C15 O1 1.209(5) . ?
C15 N2 1.388(5) . ?
C15 C16 1.466(6) . ?
C16 C17 1.366(6) . ?
C16 N1 1.384(5) . ?
C17 C18 1.405(6) . ?
C17 H17A 0.9881 . ?
C17 H17B 0.9904 . ?
C18 C19 1.383(6) . ?
C19 N1 1.358(5) . ?
N3 H3A 0.9200 . ?
N3 H3B 0.9200 . ?
N4 S2 1.702(4) . ?
N5 S2 1.596(4) . ?
O2 S2 1.426(3) . ?
O3 S2 1.423(3) . ?
C13A H13A 0.9900 . ?
C13A H13B 0.9900 . ?
C13B H13C 0.9900 . ?
C13B H13D 0.9900 . ?

loop_
_geom_torsion_atom_site_label_1
_geom_torsion_atom_site_label_2
_geom_torsion_atom_site_label_3
_geom_torsion_atom_site_label_4
_geom_torsion
_geom_torsion_site_symmetry_1
_geom_torsion_site_symmetry_2
_geom_torsion_site_symmetry_3
_geom_torsion_site_symmetry_4
_geom_torsion_publ_flag
C6 C1 C2 C3 0.2(6) . . . . ?
C1 C2 C3 C4 0.2(7) . . . . ?
C2 C3 C4 C5 -1.1(7) . . . . ?
C3 C4 C5 C6 1.5(7) . . . . ?
C2 C1 C6 C5 0.2(6) . . . . ?
C2 C1 C6 S1 176.1(3) . . . . ?
C4 C5 C6 C1 -1.1(6) . . . . ?
C4 C5 C6 S1 -177.1(3) . . . . ?
N3 C8 C9 N4 18.0(4) . . . . ?
N2 C8 C9 N4 142.3(3) . . . . ?
N1 C8 C9 N4 -104.1(4) . . . . ?
N3 C8 C9 C12 -102.5(5) . . . . ?
N2 C8 C9 C12 21.8(6) . . . . ?
N1 C8 C9 C12 135.4(5) . . . . ?
N3 C8 C9 Cl1 136.0(3) . . . . ?
N2 C8 C9 Cl1 -99.7(3) . . . . ?
N1 C8 C9 Cl1 13.9(5) . . . . ?
N4 C9 C12 C13A -82.2(7) . . . . ?
C8 C9 C12 C13A 30.3(8) . . . . ?
Cl1 C9 C12 C13A 153.5(6) . . . . ?
N4 C9 C12 C13B -136.1(9) . . . . ?
C8 C9 C12 C13B -23.5(11) . . . . ?
Cl1 C9 C12 C13B 99.7(9) . . . . ?
O1 C15 C16 C17 -6.4(10) . . . . ?
N2 C15 C16 C17 174.2(6) . . . . ?
O1 C15 C16 N1 176.5(5) . . . . ?
N2 C15 C16 N1 -2.9(5) . . . . ?
N1 C16 C17 C18 0.5(5) . . . . ?
C15 C16 C17 C18 -176.6(6) . . . . ?
C16 C17 C18 C19 0.4(5) . . . . ?
C16 C17 C18 Br1 -178.2(3) . . . . ?
C17 C18 C19 N1 -1.2(5) . . . . ?
Br1 C18 C19 N1 177.4(3) . . . . ?
C17 C18 C19 Br2 178.8(3) . . . . ?
Br1 C18 C19 Br2 -2.6(6) . . . . ?
C18 C19 N1 C16 1.5(5) . . . . ?
Br2 C19 N1 C16 -178.5(3) . . . . ?
C18 C19 N1 C8 175.8(5) . . . . ?
Br2 C19 N1 C8 -4.2(7) . . . . ?
C17 C16 N1 C19 -1.3(5) . . . . ?
C15 C16 N1 C19 176.9(3) . . . . ?
C17 C16 N1 C8 -177.2(4) . . . . ?
C15 C16 N1 C8 0.9(5) . . . . ?
N3 C8 N1 C19 -51.6(6) . . . . ?
N2 C8 N1 C19 -172.8(5) . . . . ?
C9 C8 N1 C19 67.7(6) . . . . ?
N3 C8 N1 C16 122.6(4) . . . . ?
N2 C8 N1 C16 1.3(4) . . . . ?
C9 C8 N1 C16 -118.1(4) . . . . ?
O1 C15 N2 C14 -7.6(7) . . . . ?
C16 C15 N2 C14 171.9(4) . . . . ?
O1 C15 N2 C8 -175.4(4) . . . . ?
C16 C15 N2 C8 4.0(5) . . . . ?
C13A C14 N2 C15 -147.8(5) . . . . ?
C13B C14 N2 C15 -104.1(6) . . . . ?
C13A C14 N2 C8 19.0(6) . . . . ?
C13B C14 N2 C8 62.7(6) . . . . ?
N3 C8 N2 C15 -121.6(4) . . . . ?
N1 C8 N2 C15 -3.4(5) . . . . ?
C9 C8 N2 C15 119.7(4) . . . . ?
N3 C8 N2 C14 70.7(5) . . . . ?
N1 C8 N2 C14 -171.1(4) . . . . ?
C9 C8 N2 C14 -48.0(5) . . . . ?
N4 C7 N3 C8 5.5(5) . . . . ?
S1 C7 N3 C8 -173.5(3) . . . . ?
N2 C8 N3 C7 -136.9(4) . . . . ?
N1 C8 N3 C7 110.7(4) . . . . ?
C9 C8 N3 C7 -15.0(4) . . . . ?
N3 C7 N4 C9 7.4(5) . . . . ?
S1 C7 N4 C9 -173.5(3) . . . . ?
N3 C7 N4 S2 175.7(3) . . . . ?
S1 C7 N4 S2 -5.2(5) . . . . ?
C12 C9 N4 C7 104.6(5) . . . . ?
C8 C9 N4 C7 -15.1(4) . . . . ?
Cl1 C9 N4 C7 -132.9(3) . . . . ?
C12 C9 N4 S2 -63.9(5) . . . . ?
C8 C9 N4 S2 176.4(3) . . . . ?
Cl1 C9 N4 S2 58.6(4) . . . . ?
N3 C7 S1 C6 10.1(4) . . . . ?
N4 C7 S1 C6 -168.8(3) . . . . ?
C1 C6 S1 C7 80.3(4) . . . . ?
C5 C6 S1 C7 -103.7(4) . . . . ?
C11 N5 S2 O3 164.8(4) . . . . ?
C10 N5 S2 O3 -29.8(4) . . . . ?
C11 N5 S2 O2 31.9(4) . . . . ?
C10 N5 S2 O2 -162.8(4) . . . . ?
C11 N5 S2 N4 -82.1(4) . . . . ?
C10 N5 S2 N4 83.2(4) . . . . ?
C7 N4 S2 O3 -158.8(3) . . . . ?
C9 N4 S2 O3 7.5(4) . . . . ?
C7 N4 S2 O2 -30.4(4) . . . . ?
C9 N4 S2 O2 135.9(3) . . . . ?
C7 N4 S2 N5 85.2(4) . . . . ?
C9 N4 S2 N5 -108.4(4) . . . . ?
C13B C12 C13A C14 54.7(8) . . . . ?
C9 C12 C13A C14 -63.5(9) . . . . ?
N2 C14 C13A C12 38.1(8) . . . . ?
C13B C14 C13A C12 -54.3(8) . . . . ?
C13A C12 C13B C14 -51.6(7) . . . . ?
C9 C12 C13B C14 39.2(12) . . . . ?
N2 C14 C13B C12 -51.4(9) . . . . ?
C13A C14 C13B C12 49.1(7) . . . . ?
